data_7008479
loop_
_publ_author_name
'Bishop, Michael M.'
'Lindoy, Leonard F.'
'Parkin, Andrew'
'Turner, Peter'

_publ_section_title
;
 Towards a system for the systematic structural study of intermolecular
 interactions in crystals of transition metal complexes.
;
_journal_issue 15
_journal_name_full 'Dalton transactions (Cambridge, England : 2003)'
_journal_page_first 2563
_journal_page_last 2571
_journal_paper_doi 10.1039/b503381k
_journal_year 2005
_chemical_formula_sum 'C40 H48 N10 Ni O4 S2'
_chemical_formula_weight 855.71
_chemical_name_systematic
;
?
;
_space_group_IT_number 2
_symmetry_cell_setting triclinic
_symmetry_Int_Tables_number 2
_symmetry_space_group_name_Hall '-P 1'
_symmetry_space_group_name_H-M 'P -1'
_atom_sites_solution_hydrogens geom
_atom_sites_solution_primary direct
_atom_sites_solution_secondary difmap
_audit_creation_method SHELXL-97
_cell_angle_alpha 73.819(4)
_cell_angle_beta 71.650(3)
_cell_angle_gamma 66.708(3)
_cell_formula_units_Z 1
_cell_length_a 9.927(2)
_cell_length_b 10.814(2)
_cell_length_c 11.116(3)
_cell_measurement_reflns_used 966
_cell_measurement_temperature 150(2)
_cell_measurement_theta_max 27.964
_cell_measurement_theta_min 2.526
_cell_volume 1023.9(4)
_computing_cell_refinement 'SAINT (Bruker,1995)'
_computing_data_collection 'SMART (Bruker,1995)'
_computing_data_reduction 'SAINT and XPREP (Bruker 1995)'
_computing_molecular_graphics
;
teXsan for Windows (MSC, 1997)
xtal 3.6 (Hall,du Boulay, D.J. & Olthof-Hazekamp, R. 1999)
ORTEPII (Johnson,C.K., 1976).
WinGX (Farrugia, 1999)
;
_computing_structure_refinement 'SHELXL-97 (Sheldrick, 1997)'
_computing_structure_solution 'SIR97 (Altomare, et. al. 1997)'
_diffrn_ambient_temperature 150(2)
_diffrn_crystal_treatment
;
attached with Exxon Paratone N, to a short length
of fibre supported on a thin piece of copper wire
inserted in a copper mounting pin. The crystal was
quenched in a cold nitrogen gas stream from an
Oxford Cryosystems Cryostream.
;
_diffrn_measured_fraction_theta_full 0.909
_diffrn_measured_fraction_theta_max 0.909
_diffrn_measurement_device_type 'Bruker SMART 1000 CCD'
_diffrn_measurement_method \w
_diffrn_radiation_monochromator graphite
_diffrn_radiation_source 'sealed tube'
_diffrn_radiation_type MoK\a
_diffrn_radiation_wavelength 0.71073
_diffrn_reflns_av_R_equivalents 0.0250
_diffrn_reflns_av_sigmaI/netI 0.0214
_diffrn_reflns_limit_h_max 12
_diffrn_reflns_limit_h_min -11
_diffrn_reflns_limit_k_max 14
_diffrn_reflns_limit_k_min -13
_diffrn_reflns_limit_l_max 14
_diffrn_reflns_limit_l_min -14
_diffrn_reflns_number 9445
_diffrn_reflns_theta_full 28.03
_diffrn_reflns_theta_max 28.03
_diffrn_reflns_theta_min 1.96
_diffrn_standards_decay_% 0.2
_diffrn_standards_number 110
_exptl_absorpt_coefficient_mu 0.630
_exptl_absorpt_correction_T_max 0.937
_exptl_absorpt_correction_T_min 0.792
_exptl_absorpt_correction_type gaussian
_exptl_absorpt_process_details
;
Gaussian (Coppens et al., 1965)
XPREP (Bruker, 1995)
;
_exptl_crystal_colour red
_exptl_crystal_density_diffrn 1.388
_exptl_crystal_density_method 'not measured'
_exptl_crystal_description prism
_exptl_crystal_F_000 450
_exptl_crystal_size_max 0.502
_exptl_crystal_size_mid 0.286
_exptl_crystal_size_min 0.114
_refine_diff_density_max 0.578
_refine_diff_density_min -1.003
_refine_diff_density_rms 0.073
_refine_ls_extinction_method none
_refine_ls_goodness_of_fit_ref 1.394
_refine_ls_hydrogen_treatment mixed
_refine_ls_matrix_type full
_refine_ls_number_parameters 271
_refine_ls_number_reflns 4507
_refine_ls_number_restraints 2
_refine_ls_restrained_S_all 1.394
_refine_ls_R_factor_all 0.0454
_refine_ls_R_factor_gt 0.0410
_refine_ls_shift/su_max 0.000
_refine_ls_shift/su_mean 0.000
_refine_ls_structure_factor_coef Fsqd
_refine_ls_weighting_details 'calc w=1/[\s^2^(Fo^2^)+(0.0200P)^2^+1.0000P] where P=(Fo^2^+2Fc^2^)/3'
_refine_ls_weighting_scheme calc
_refine_ls_wR_factor_gt 0.0998
_refine_ls_wR_factor_ref 0.1012
_reflns_number_gt 4041
_reflns_number_total 4507
_reflns_threshold_expression 2sigma(I)
_cod_data_source_file b503381k.txt
_cod_data_source_block 4b
_cod_original_cell_volume 1024.0(4)
_cod_original_sg_symbol_H-M 'P -1 '
_cod_database_code 7008479

loop_
_symmetry_equiv_pos_as_xyz
'x, y, z'
'-x, -y, -z'

loop_
_atom_site_label
_atom_site_type_symbol
_atom_site_fract_x
_atom_site_fract_y
_atom_site_fract_z
_atom_site_U_iso_or_equiv
_atom_site_adp_type
_atom_site_occupancy
_atom_site_symmetry_multiplicity
_atom_site_calc_flag
_atom_site_refinement_flags
_atom_site_disorder_assembly
_atom_site_disorder_group
Ni1 Ni 0.0000 0.5000 0.5000 0.01905(11) Uani 1 2 d S . .
O1 O 0.04285(19) 0.20605(17) 0.72818(16) 0.0252(4) Uani 1 1 d . . .
N1 N 0.1170(2) 0.39699(18) 0.63142(17) 0.0167(4) Uani 1 1 d . . .
N2 N 0.2857(2) 0.35163(19) 0.74935(18) 0.0193(4) Uani 1 1 d D . .
H2N H 0.342(2) 0.368(3) 0.782(2) 0.021(7) Uiso 1 1 d D . .
N3 N 0.2572(2) 0.54860(19) 0.60306(18) 0.0184(4) Uani 1 1 d . . .
N4 N 0.0740(2) 0.64097(19) 0.47805(19) 0.0210(4) Uani 1 1 d D . .
H4N H 0.044(3) 0.7072(19) 0.4210(19) 0.024(7) Uiso 1 1 d D . .
N5 N 0.2253(2) 0.7591(2) 0.47737(18) 0.0216(4) Uani 1 1 d . . .
C1 C 0.1188(2) 0.2768(2) 0.7148(2) 0.0186(4) Uani 1 1 d . . .
C2 C 0.2334(2) 0.2366(2) 0.7980(2) 0.0179(4) Uani 1 1 d . . .
C3 C 0.2200(2) 0.4399(2) 0.6556(2) 0.0165(4) Uani 1 1 d . . .
C4 C 0.1818(2) 0.6469(2) 0.5176(2) 0.0176(4) Uani 1 1 d . . .
C5 C 0.3559(3) 0.7601(3) 0.5091(3) 0.0313(6) Uani 1 1 d . . .
H5A H 0.3304 0.7697 0.5995 0.047 Uiso 1 1 calc R . .
H5B H 0.3864 0.8371 0.4537 0.047 Uiso 1 1 calc R . .
H5C H 0.4391 0.6742 0.4957 0.047 Uiso 1 1 calc R . .
C6 C 0.1480(3) 0.8788(2) 0.3948(2) 0.0233(5) Uani 1 1 d . . .
H6A H 0.1783 0.8607 0.3068 0.035 Uiso 1 1 calc R . .
H6B H 0.1746 0.9568 0.3951 0.035 Uiso 1 1 calc R . .
H6C H 0.0388 0.8997 0.4267 0.035 Uiso 1 1 calc R . .
C7 C 0.3642(2) 0.1037(2) 0.7734(2) 0.0181(4) Uani 1 1 d . . .
C8 C 0.3793(3) 0.0260(3) 0.6872(2) 0.0273(5) Uani 1 1 d . . .
H8 H 0.3023 0.0510 0.6427 0.033 Uiso 1 1 calc R . .
C9 C 0.5070(3) -0.0887(3) 0.6652(3) 0.0326(6) Uani 1 1 d . . .
H9 H 0.5169 -0.1411 0.6051 0.039 Uiso 1 1 calc R . .
C10 C 0.6190(3) -0.1272(2) 0.7295(2) 0.0271(5) Uani 1 1 d . . .
H10 H 0.7059 -0.2057 0.7140 0.032 Uiso 1 1 calc R . .
C11 C 0.6039(3) -0.0505(2) 0.8171(2) 0.0238(5) Uani 1 1 d . . .
H11 H 0.6803 -0.0766 0.8625 0.029 Uiso 1 1 calc R . .
C12 C 0.4779(3) 0.0638(2) 0.8383(2) 0.0216(5) Uani 1 1 d . . .
H12 H 0.4687 0.1162 0.8982 0.026 Uiso 1 1 calc R . .
C13 C 0.1500(2) 0.2266(2) 0.9398(2) 0.0182(4) Uani 1 1 d . . .
C14 C 0.1025(3) 0.1145(2) 1.0004(2) 0.0213(5) Uani 1 1 d . . .
H14 H 0.1253 0.0442 0.9540 0.026 Uiso 1 1 calc R . .
C15 C 0.0223(3) 0.1046(3) 1.1278(2) 0.0255(5) Uani 1 1 d . . .
H15 H -0.0105 0.0283 1.1680 0.031 Uiso 1 1 calc R . .
C16 C -0.0099(3) 0.2058(3) 1.1960(2) 0.0290(5) Uani 1 1 d . . .
H16 H -0.0654 0.1995 1.2831 0.035 Uiso 1 1 calc R . .
C17 C 0.0387(3) 0.3160(3) 1.1374(2) 0.0305(6) Uani 1 1 d . . .
H17 H 0.0176 0.3849 1.1848 0.037 Uiso 1 1 calc R . .
C18 C 0.1184(3) 0.3269(2) 1.0094(2) 0.0245(5) Uani 1 1 d . . .
H18 H 0.1511 0.4034 0.9696 0.029 Uiso 1 1 calc R . .
S1 S 0.62375(8) 0.35364(7) 0.84272(7) 0.03355(17) Uani 1 1 d . . .
O2 O 0.4552(2) 0.4008(2) 0.88832(19) 0.0339(4) Uani 1 1 d . . .
C19 C 0.6957(4) 0.2839(4) 0.9840(4) 0.0542(9) Uani 1 1 d . . .
H19A H 0.6590 0.3543 1.0373 0.081 Uiso 1 1 calc R . .
H19B H 0.8061 0.2521 0.9597 0.081 Uiso 1 1 calc R . .
H19C H 0.6615 0.2067 1.0329 0.081 Uiso 1 1 calc R . .
C20 C 0.6770(4) 0.5020(3) 0.7963(3) 0.0505(8) Uani 1 1 d . . .
H20A H 0.6344 0.5620 0.7235 0.076 Uiso 1 1 calc R . .
H20B H 0.7871 0.4751 0.7709 0.076 Uiso 1 1 calc R . .
H20C H 0.6387 0.5508 0.8690 0.076 Uiso 1 1 calc R . .

loop_
_atom_site_aniso_label
_atom_site_aniso_U_11
_atom_site_aniso_U_22
_atom_site_aniso_U_33
_atom_site_aniso_U_23
_atom_site_aniso_U_13
_atom_site_aniso_U_12
Ni1 0.0211(2) 0.0193(2) 0.0192(2) 0.00151(16) -0.00903(16) -0.00933(17)
O1 0.0295(9) 0.0248(9) 0.0283(9) 0.0121(7) -0.0195(7) -0.0178(7)
N1 0.0175(9) 0.0177(9) 0.0169(9) 0.0026(7) -0.0078(7) -0.0089(7)
N2 0.0213(10) 0.0205(9) 0.0209(10) 0.0042(7) -0.0116(8) -0.0121(8)
N3 0.0204(9) 0.0204(9) 0.0176(9) 0.0028(7) -0.0083(7) -0.0111(8)
N4 0.0258(10) 0.0159(9) 0.0249(10) 0.0072(8) -0.0150(8) -0.0110(8)
N5 0.0300(11) 0.0220(10) 0.0201(10) 0.0057(8) -0.0130(8) -0.0170(9)
C1 0.0188(11) 0.0199(11) 0.0178(10) 0.0026(8) -0.0083(9) -0.0079(9)
C2 0.0191(11) 0.0189(10) 0.0181(11) 0.0036(8) -0.0097(9) -0.0095(9)
C3 0.0145(10) 0.0200(10) 0.0147(10) -0.0020(8) -0.0035(8) -0.0062(8)
C4 0.0207(11) 0.0184(10) 0.0144(10) -0.0004(8) -0.0033(8) -0.0097(9)
C5 0.0356(14) 0.0368(14) 0.0328(14) 0.0054(11) -0.0146(11) -0.0264(12)
C6 0.0302(13) 0.0178(11) 0.0239(12) 0.0013(9) -0.0083(10) -0.0120(10)
C7 0.0193(11) 0.0192(11) 0.0162(10) 0.0034(8) -0.0056(8) -0.0103(9)
C8 0.0265(13) 0.0307(13) 0.0317(13) -0.0059(10) -0.0153(11) -0.0101(11)
C9 0.0333(14) 0.0320(14) 0.0407(15) -0.0152(12) -0.0130(12) -0.0100(11)
C10 0.0232(12) 0.0221(12) 0.0336(14) -0.0043(10) -0.0066(10) -0.0057(10)
C11 0.0204(11) 0.0278(12) 0.0220(12) 0.0013(9) -0.0092(9) -0.0074(10)
C12 0.0221(11) 0.0261(12) 0.0181(11) -0.0015(9) -0.0084(9) -0.0087(10)
C13 0.0139(10) 0.0195(11) 0.0184(11) 0.0033(8) -0.0089(8) -0.0032(8)
C14 0.0207(11) 0.0230(11) 0.0215(11) 0.0024(9) -0.0110(9) -0.0081(9)
C15 0.0212(12) 0.0291(13) 0.0243(12) 0.0073(10) -0.0102(10) -0.0110(10)
C16 0.0209(12) 0.0335(14) 0.0212(12) 0.0001(10) -0.0022(10) -0.0028(10)
C17 0.0298(13) 0.0237(12) 0.0277(13) -0.0064(10) -0.0046(11) 0.0013(10)
C18 0.0239(12) 0.0169(11) 0.0263(12) 0.0008(9) -0.0066(10) -0.0029(9)
S1 0.0298(3) 0.0343(4) 0.0401(4) -0.0166(3) -0.0042(3) -0.0107(3)
O2 0.0277(10) 0.0416(11) 0.0391(11) -0.0109(9) -0.0132(8) -0.0119(8)
C19 0.0319(16) 0.057(2) 0.065(2) -0.0007(17) -0.0242(16) -0.0018(15)
C20 0.0449(18) 0.0469(19) 0.059(2) -0.0146(16) 0.0067(16) -0.0254(16)

loop_
_atom_type_symbol
_atom_type_description
_atom_type_scat_dispersion_real
_atom_type_scat_dispersion_imag
_atom_type_scat_source
C C 0.0033 0.0016 'International Tables Vol C Tables 4.2.6.8 and 6.1.1.4'
H H 0.0000 0.0000 'International Tables Vol C Tables 4.2.6.8 and 6.1.1.4'
N N 0.0061 0.0033 'International Tables Vol C Tables 4.2.6.8 and 6.1.1.4'
Ni Ni 0.3393 1.1124 'International Tables Vol C Tables 4.2.6.8 and 6.1.1.4'
O O 0.0106 0.0060 'International Tables Vol C Tables 4.2.6.8 and 6.1.1.4'
S S 0.1246 0.1234 'International Tables Vol C Tables 4.2.6.8 and 6.1.1.4'

loop_
_geom_angle_atom_site_label_1
_geom_angle_atom_site_label_2
_geom_angle_atom_site_label_3
_geom_angle
_geom_angle_site_symmetry_1
_geom_angle_site_symmetry_3
_geom_angle_publ_flag
N4 Ni1 N4 180.0 . 2_566 ?
N4 Ni1 N1 88.12(8) . . ?
N4 Ni1 N1 91.88(8) 2_566 . ?
N4 Ni1 N1 91.88(8) . 2_566 ?
N4 Ni1 N1 88.12(8) 2_566 2_566 ?
N1 Ni1 N1 180.000(1) . 2_566 ?
C1 N1 C3 106.29(17) . . ?
C1 N1 Ni1 130.58(14) . . ?
C3 N1 Ni1 123.14(14) . . ?
C3 N2 C2 111.95(18) . . ?
C3 N2 H2N 123.4(18) . . ?
C2 N2 H2N 124.2(18) . . ?
C3 N3 C4 119.84(19) . . ?
C4 N4 Ni1 132.27(16) . . ?
C4 N4 H4N 113.4(19) . . ?
Ni1 N4 H4N 113.1(19) . . ?
C4 N5 C6 120.93(19) . . ?
C4 N5 C5 121.20(19) . . ?
C6 N5 C5 117.77(19) . . ?
O1 C1 N1 128.0(2) . . ?
O1 C1 C2 121.33(19) . . ?
N1 C1 C2 110.64(18) . . ?
N2 C2 C13 113.73(19) . . ?
N2 C2 C7 110.33(18) . . ?
C13 C2 C7 111.10(17) . . ?
N2 C2 C1 99.43(16) . . ?
C13 C2 C1 108.85(17) . . ?
C7 C2 C1 112.94(18) . . ?
N3 C3 N2 118.33(19) . . ?
N3 C3 N1 130.0(2) . . ?
N2 C3 N1 111.67(18) . . ?
N4 C4 N3 125.43(19) . . ?
N4 C4 N5 121.1(2) . . ?
N3 C4 N5 113.47(19) . . ?
N5 C5 H5A 109.5 . . ?
N5 C5 H5B 109.5 . . ?
H5A C5 H5B 109.5 . . ?
N5 C5 H5C 109.5 . . ?
H5A C5 H5C 109.5 . . ?
H5B C5 H5C 109.5 . . ?
N5 C6 H6A 109.5 . . ?
N5 C6 H6B 109.5 . . ?
H6A C6 H6B 109.5 . . ?
N5 C6 H6C 109.5 . . ?
H6A C6 H6C 109.5 . . ?
H6B C6 H6C 109.5 . . ?
C8 C7 C12 118.6(2) . . ?
C8 C7 C2 124.3(2) . . ?
C12 C7 C2 117.0(2) . . ?
C7 C8 C9 120.2(2) . . ?
C7 C8 H8 119.9 . . ?
C9 C8 H8 119.9 . . ?
C10 C9 C8 120.8(2) . . ?
C10 C9 H9 119.6 . . ?
C8 C9 H9 119.6 . . ?
C9 C10 C11 119.3(2) . . ?
C9 C10 H10 120.3 . . ?
C11 C10 H10 120.3 . . ?
C12 C11 C10 120.0(2) . . ?
C12 C11 H11 120.0 . . ?
C10 C11 H11 120.0 . . ?
C11 C12 C7 121.0(2) . . ?
C11 C12 H12 119.5 . . ?
C7 C12 H12 119.5 . . ?
C18 C13 C14 119.0(2) . . ?
C18 C13 C2 121.8(2) . . ?
C14 C13 C2 119.1(2) . . ?
C15 C14 C13 120.6(2) . . ?
C15 C14 H14 119.7 . . ?
C13 C14 H14 119.7 . . ?
C16 C15 C14 120.0(2) . . ?
C16 C15 H15 120.0 . . ?
C14 C15 H15 120.0 . . ?
C17 C16 C15 119.8(2) . . ?
C17 C16 H16 120.1 . . ?
C15 C16 H16 120.1 . . ?
C16 C17 C18 120.5(2) . . ?
C16 C17 H17 119.8 . . ?
C18 C17 H17 119.8 . . ?
C13 C18 C17 120.1(2) . . ?
C13 C18 H18 119.9 . . ?
C17 C18 H18 119.9 . . ?
O2 S1 C20 106.82(14) . . ?
O2 S1 C19 106.02(14) . . ?
C20 S1 C19 97.12(18) . . ?
S1 C19 H19A 109.5 . . ?
S1 C19 H19B 109.5 . . ?
H19A C19 H19B 109.5 . . ?
S1 C19 H19C 109.5 . . ?
H19A C19 H19C 109.5 . . ?
H19B C19 H19C 109.5 . . ?
S1 C20 H20A 109.5 . . ?
S1 C20 H20B 109.5 . . ?
H20A C20 H20B 109.5 . . ?
S1 C20 H20C 109.5 . . ?
H20A C20 H20C 109.5 . . ?
H20B C20 H20C 109.5 . . ?

loop_
_geom_bond_atom_site_label_1
_geom_bond_atom_site_label_2
_geom_bond_distance
_geom_bond_site_symmetry_2
_geom_bond_publ_flag
Ni1 N4 1.8679(19) . ?
Ni1 N4 1.8679(19) 2_566 ?
Ni1 N1 1.9652(18) . ?
Ni1 N1 1.9652(18) 2_566 ?
O1 C1 1.224(3) . ?
N1 C1 1.367(3) . ?
N1 C3 1.396(3) . ?
N2 C3 1.343(3) . ?
N2 C2 1.438(3) . ?
N2 H2N 0.840(10) . ?
N3 C3 1.298(3) . ?
N3 C4 1.359(3) . ?
N4 C4 1.307(3) . ?
N4 H4N 0.837(10) . ?
N5 C4 1.360(3) . ?
N5 C6 1.450(3) . ?
N5 C5 1.452(3) . ?
C1 C2 1.545(3) . ?
C2 C13 1.528(3) . ?
C2 C7 1.532(3) . ?
C5 H5A 0.9800 . ?
C5 H5B 0.9800 . ?
C5 H5C 0.9800 . ?
C6 H6A 0.9800 . ?
C6 H6B 0.9800 . ?
C6 H6C 0.9800 . ?
C7 C8 1.380(3) . ?
C7 C12 1.391(3) . ?
C8 C9 1.392(4) . ?
C8 H8 0.9500 . ?
C9 C10 1.374(4) . ?
C9 H9 0.9500 . ?
C10 C11 1.386(3) . ?
C10 H10 0.9500 . ?
C11 C12 1.379(3) . ?
C11 H11 0.9500 . ?
C12 H12 0.9500 . ?
C13 C18 1.385(3) . ?
C13 C14 1.394(3) . ?
C14 C15 1.387(3) . ?
C14 H14 0.9500 . ?
C15 C16 1.382(4) . ?
C15 H15 0.9500 . ?
C16 C17 1.378(4) . ?
C16 H16 0.9500 . ?
C17 C18 1.392(3) . ?
C17 H17 0.9500 . ?
C18 H18 0.9500 . ?
S1 O2 1.500(2) . ?
S1 C20 1.777(3) . ?
S1 C19 1.779(3) . ?
C19 H19A 0.9800 . ?
C19 H19B 0.9800 . ?
C19 H19C 0.9800 . ?
C20 H20A 0.9800 . ?
C20 H20B 0.9800 . ?
C20 H20C 0.9800 . ?

loop_
_geom_hbond_atom_site_label_D
_geom_hbond_atom_site_label_H
_geom_hbond_atom_site_label_A
_geom_hbond_distance_DH
_geom_hbond_distance_HA
_geom_hbond_distance_DA
_geom_hbond_angle_DHA
_geom_hbond_site_symmetry_A
N2 H2N O2 0.840(10) 2.050(11) 2.882(3) 171(3) .
N4 H4N O1 0.837(10) 1.941(15) 2.717(2) 154(3) 2_566

loop_
_geom_torsion_atom_site_label_1
_geom_torsion_atom_site_label_2
_geom_torsion_atom_site_label_3
_geom_torsion_atom_site_label_4
_geom_torsion
_geom_torsion_site_symmetry_1
_geom_torsion_site_symmetry_2
_geom_torsion_site_symmetry_3
_geom_torsion_site_symmetry_4
_geom_torsion_publ_flag
N4 Ni1 N1 C1 172.2(2) . . . . ?
N4 Ni1 N1 C1 -7.8(2) 2_566 . . . ?
N1 Ni1 N1 C1 -19(100) 2_566 . . . ?
N4 Ni1 N1 C3 -7.76(18) . . . . ?
N4 Ni1 N1 C3 172.24(18) 2_566 . . . ?
N1 Ni1 N1 C3 161(100) 2_566 . . . ?
N4 Ni1 N4 C4 -101(100) 2_566 . . . ?
N1 Ni1 N4 C4 12.1(2) . . . . ?
N1 Ni1 N4 C4 -167.9(2) 2_566 . . . ?
C3 N1 C1 O1 178.2(2) . . . . ?
Ni1 N1 C1 O1 -1.8(4) . . . . ?
C3 N1 C1 C2 -1.1(2) . . . . ?
Ni1 N1 C1 C2 178.94(15) . . . . ?
C3 N2 C2 C13 -116.7(2) . . . . ?
C3 N2 C2 C7 117.7(2) . . . . ?
C3 N2 C2 C1 -1.2(2) . . . . ?
O1 C1 C2 N2 -177.9(2) . . . . ?
N1 C1 C2 N2 1.4(2) . . . . ?
O1 C1 C2 C13 -58.7(3) . . . . ?
N1 C1 C2 C13 120.6(2) . . . . ?
O1 C1 C2 C7 65.2(3) . . . . ?
N1 C1 C2 C7 -115.5(2) . . . . ?
C4 N3 C3 N2 -173.2(2) . . . . ?
C4 N3 C3 N1 6.0(4) . . . . ?
C2 N2 C3 N3 180.0(2) . . . . ?
C2 N2 C3 N1 0.7(3) . . . . ?
C1 N1 C3 N3 -178.9(2) . . . . ?
Ni1 N1 C3 N3 1.1(3) . . . . ?
C1 N1 C3 N2 0.3(3) . . . . ?
Ni1 N1 C3 N2 -179.73(15) . . . . ?
Ni1 N4 C4 N3 -9.1(4) . . . . ?
Ni1 N4 C4 N5 173.08(17) . . . . ?
C3 N3 C4 N4 -2.4(4) . . . . ?
C3 N3 C4 N5 175.6(2) . . . . ?
C6 N5 C4 N4 3.4(3) . . . . ?
C5 N5 C4 N4 -172.9(2) . . . . ?
C6 N5 C4 N3 -174.6(2) . . . . ?
C5 N5 C4 N3 9.1(3) . . . . ?
N2 C2 C7 C8 -110.8(2) . . . . ?
C13 C2 C7 C8 122.1(2) . . . . ?
C1 C2 C7 C8 -0.5(3) . . . . ?
N2 C2 C7 C12 65.9(2) . . . . ?
C13 C2 C7 C12 -61.2(2) . . . . ?
C1 C2 C7 C12 176.14(19) . . . . ?
C12 C7 C8 C9 -0.7(4) . . . . ?
C2 C7 C8 C9 175.9(2) . . . . ?
C7 C8 C9 C10 0.6(4) . . . . ?
C8 C9 C10 C11 0.0(4) . . . . ?
C9 C10 C11 C12 -0.5(4) . . . . ?
C10 C11 C12 C7 0.3(4) . . . . ?
C8 C7 C12 C11 0.3(3) . . . . ?
C2 C7 C12 C11 -176.6(2) . . . . ?
N2 C2 C13 C18 5.1(3) . . . . ?
C7 C2 C13 C18 130.4(2) . . . . ?
C1 C2 C13 C18 -104.7(2) . . . . ?
N2 C2 C13 C14 -175.80(19) . . . . ?
C7 C2 C13 C14 -50.6(3) . . . . ?
C1 C2 C13 C14 74.4(2) . . . . ?
C18 C13 C14 C15 1.2(3) . . . . ?
C2 C13 C14 C15 -177.9(2) . . . . ?
C13 C14 C15 C16 -0.6(3) . . . . ?
C14 C15 C16 C17 -0.4(4) . . . . ?
C15 C16 C17 C18 0.8(4) . . . . ?
C14 C13 C18 C17 -0.8(3) . . . . ?
C2 C13 C18 C17 178.3(2) . . . . ?
C16 C17 C18 C13 -0.2(4) . . . . ?
